data_4512738
loop_
_publ_author_name
'Koskinen, Laura'
'J\"a\"askel\"ainen, Sirpa'
'Hirva, Pipsa'
'Haukka, Matti'

_publ_section_title
;
 Tunable Interaction Strength and Nature of the
 S&#x00B7;&#x00B7;&#x00B7;Br Halogen Bonds in [(Thione)Br2] Systems
;
_journal_issue 3
_journal_name_full 'Crystal Growth &amp; Design'
_journal_page_first 1160
_journal_paper_doi 10.1021/cg501482u
_journal_volume 15
_journal_year 2015
_chemical_formula_moiety 'C7 H5 Br2 N S2'
_chemical_formula_sum 'C7 H5 Br2 N S2'
_chemical_formula_weight 327.06
_chemical_name_systematic
;
 ?
;
_space_group_crystal_system orthorhombic
_space_group_IT_number 19
_space_group_name_Hall 'P 2ac 2ab'
_space_group_name_H-M_alt 'P 21 21 21'
_symmetry_space_group_name_Hall 'P 2ac 2ab'
_symmetry_space_group_name_H-M 'P 21 21 21'
_atom_sites_solution_hydrogens geom
_audit_creation_method SHELXL-2014
_cell_angle_alpha 90
_cell_angle_beta 90
_cell_angle_gamma 90
_cell_formula_units_Z 4
_cell_length_a 3.98635(9)
_cell_length_b 9.2709(2)
_cell_length_c 25.0901(6)
_cell_measurement_reflns_used 3525
_cell_measurement_temperature 120(2)
_cell_measurement_theta_max 76.3530
_cell_measurement_theta_min 5.9220
_cell_volume 927.26(4)
_computing_cell_refinement
;
CrysAlisPro, Agilent Technologies,
Version 1.171.37.31 (release 14-01-2014 CrysAlis171 .NET)
(compiled Jan 14 2014,18:38:05)
;
_computing_data_collection
;
CrysAlisPro, Agilent Technologies,
Version 1.171.37.31 (release 14-01-2014 CrysAlis171 .NET)
(compiled Jan 14 2014,18:38:05)
;
_computing_data_reduction
;
CrysAlisPro, Agilent Technologies,
Version 1.171.37.31 (release 14-01-2014 CrysAlis171 .NET)
(compiled Jan 14 2014,18:38:05)
;
_computing_molecular_graphics 'CrystaMaker (CrystalMaker Software ltd., 2012)'
_computing_publication_material 'SHELXL-2013 (Sheldrick, 2013)'
_computing_structure_refinement 'SHELXL-2013 (Sheldrick, 2013)'
_computing_structure_solution 'SUPERFLIP (Palatinus & Chapuis, 2007)'
_diffrn_ambient_temperature 120(2)
_diffrn_detector_area_resol_mean 10.3953
_diffrn_measured_fraction_theta_full 1.000
_diffrn_measured_fraction_theta_max 0.997
_diffrn_measurement_device '\k-geometry diffractometer'
_diffrn_measurement_device_type 'SuperNova, Dual, Cu at zero, Atlas'
_diffrn_measurement_method '\f scans and \w scans with \k offset'
_diffrn_radiation_monochromator mirror
_diffrn_radiation_type CuK\a
_diffrn_radiation_wavelength 1.54184
_diffrn_reflns_av_R_equivalents 0.0402
_diffrn_reflns_av_unetI/netI 0.0393
_diffrn_reflns_Laue_measured_fraction_full 1.000
_diffrn_reflns_Laue_measured_fraction_max 0.997
_diffrn_reflns_limit_h_max 3
_diffrn_reflns_limit_h_min -5
_diffrn_reflns_limit_k_max 11
_diffrn_reflns_limit_k_min -10
_diffrn_reflns_limit_l_max 31
_diffrn_reflns_limit_l_min -31
_diffrn_reflns_number 5937
_diffrn_reflns_point_group_measured_fraction_full 1.000
_diffrn_reflns_point_group_measured_fraction_max 0.998
_diffrn_reflns_theta_full 67.684
_diffrn_reflns_theta_max 76.990
_diffrn_reflns_theta_min 3.523
_diffrn_source micro-source
_exptl_absorpt_coefficient_mu 14.816
_exptl_absorpt_correction_T_max 0.9212
_exptl_absorpt_correction_T_min 0.4984
_exptl_absorpt_correction_type numerical
_exptl_absorpt_process_details
;
SADABS-2008/1 (Bruker, 2008)
Additional spherical absorption correction applied with mu*r =  0.0000
Lambda/2 correction factor = 0.0000'
;
_exptl_crystal_colour yellow
_exptl_crystal_density_diffrn 2.343
_exptl_crystal_description plate
_exptl_crystal_F_000 624
_exptl_crystal_size_max 0.095
_exptl_crystal_size_mid 0.040
_exptl_crystal_size_min 0.016
_refine_diff_density_max 0.388
_refine_diff_density_min -0.408
_refine_diff_density_rms 0.106
_refine_ls_abs_structure_details
;
 Refined as an inversion twin.
;
_refine_ls_abs_structure_Flack 0.20(5)
_refine_ls_extinction_method none
_refine_ls_goodness_of_fit_ref 1.050
_refine_ls_hydrogen_treatment constr
_refine_ls_matrix_type full
_refine_ls_number_parameters 110
_refine_ls_number_reflns 1914
_refine_ls_number_restraints 0
_refine_ls_restrained_S_all 1.050
_refine_ls_R_factor_all 0.0246
_refine_ls_R_factor_gt 0.0237
_refine_ls_shift/su_max 0.001
_refine_ls_shift/su_mean 0.000
_refine_ls_structure_factor_coef Fsqd
_refine_ls_weighting_details 'w=1/[\s^2^(Fo^2^)+(0.0284P)^2^+0.2622P] where P=(Fo^2^+2Fc^2^)/3'
_refine_ls_weighting_scheme calc
_refine_ls_wR_factor_gt 0.0588
_refine_ls_wR_factor_ref 0.0596
_reflns_Friedel_coverage 0.634
_reflns_Friedel_fraction_full 1.000
_reflns_Friedel_fraction_max 0.999
_reflns_number_gt 1863
_reflns_number_total 1914
_reflns_threshold_expression 'I > 2\s(I)'
_cod_data_source_file cg501482u_si_002.cif
_cod_data_source_block lk04021413
_cod_depositor_comments 'Adding full bibliography for 4512737--4512739.cif.'
_cod_original_cell_volume 927.25(4)
_cod_database_code 4512738
_shelx_space_group_comment
;
The symmetry employed for this shelxl refinement is uniquely defined
by the following loop, which should always be used as a source of
symmetry information in preference to the above space-group names.
They are only intended as comments.
;
_shelx_estimated_absorpt_t_min 0.332
_shelx_estimated_absorpt_t_max 0.793
_shelxl_version_number 2014-1

loop_
_space_group_symop_operation_xyz
'x, y, z'
'-x+1/2, -y, z+1/2'
'x+1/2, -y+1/2, -z'
'-x, y+1/2, -z+1/2'

loop_
_atom_site_label
_atom_site_type_symbol
_atom_site_fract_x
_atom_site_fract_y
_atom_site_fract_z
_atom_site_U_iso_or_equiv
_atom_site_adp_type
_atom_site_occupancy
_atom_site_site_symmetry_order
_atom_site_calc_flag
_atom_site_refinement_flags_posn
_atom_site_refinement_flags_adp
Br1 Br -0.35638(12) -0.30422(5) -0.79535(2) 0.01900(13) Uani 1 1 d . .
S1 S -0.2541(3) -0.15950(13) -0.72356(5) 0.0220(3) Uani 1 1 d . .
S2 S -0.2054(3) -0.46619(12) -0.67890(5) 0.0184(2) Uani 1 1 d . .
N1 N 0.0366(10) -0.2442(4) -0.63340(16) 0.0179(8) Uani 1 1 d . .
H1 H 0.0950 -0.1542 -0.6271 0.022 Uiso 1 1 calc R U
C1 C -0.1249(12) -0.2829(5) -0.67726(19) 0.0188(9) Uani 1 1 d . .
C2 C -0.0106(12) -0.4885(5) -0.61682(18) 0.0186(9) Uani 1 1 d . .
C3 C 0.0399(12) -0.6148(5) -0.5880(2) 0.0199(9) Uani 1 1 d . .
H3 H -0.0396 -0.7052 -0.6006 0.024 Uiso 1 1 calc R U
C4 C 0.2104(12) -0.6030(6) -0.5404(2) 0.0220(10) Uani 1 1 d . .
H4 H 0.2497 -0.6874 -0.5199 0.026 Uiso 1 1 calc R U
C5 C 0.3277(13) -0.4698(6) -0.52143(19) 0.0240(10) Uani 1 1 d . .
H5 H 0.4405 -0.4657 -0.4881 0.029 Uiso 1 1 calc R U
C6 C 0.2821(12) -0.3450(6) -0.5502(2) 0.0228(10) Uani 1 1 d . .
H6 H 0.3667 -0.2551 -0.5380 0.027 Uiso 1 1 calc R U
C7 C 0.1073(12) -0.3558(5) -0.59793(19) 0.0182(9) Uani 1 1 d . .
Br2 Br -0.48773(12) -0.46207(5) -0.88885(2) 0.01904(13) Uani 1 1 d . .

loop_
_atom_site_aniso_label
_atom_site_aniso_U_11
_atom_site_aniso_U_22
_atom_site_aniso_U_33
_atom_site_aniso_U_23
_atom_site_aniso_U_13
_atom_site_aniso_U_12
Br1 0.0194(2) 0.0166(2) 0.0210(2) 0.00053(19) -0.00071(18) 0.00066(18)
S1 0.0298(6) 0.0159(5) 0.0203(5) 0.0002(4) -0.0034(4) 0.0004(4)
S2 0.0202(5) 0.0147(5) 0.0203(5) -0.0022(4) -0.0003(4) -0.0018(4)
N1 0.0195(18) 0.0147(17) 0.0196(19) -0.0029(14) 0.0005(15) -0.0037(16)
C1 0.018(2) 0.019(2) 0.020(2) -0.0049(18) 0.0014(18) -0.0015(18)
C2 0.020(2) 0.019(2) 0.017(2) -0.0023(17) 0.0043(19) -0.0009(18)
C3 0.021(2) 0.015(2) 0.024(2) 0.0005(18) 0.0037(19) 0.0013(18)
C4 0.021(2) 0.024(2) 0.022(2) 0.0056(19) 0.0023(18) 0.0047(19)
C5 0.025(2) 0.030(2) 0.017(2) 0.0012(19) 0.0008(19) 0.001(2)
C6 0.019(2) 0.027(3) 0.022(2) -0.005(2) 0.0049(18) -0.001(2)
C7 0.017(2) 0.018(2) 0.020(2) 0.0004(17) 0.0033(16) 0.0018(17)
Br2 0.0204(2) 0.0162(2) 0.0205(2) -0.00008(17) -0.00318(18) 0.00119(18)

loop_
_atom_type_symbol
_atom_type_description
_atom_type_scat_dispersion_real
_atom_type_scat_dispersion_imag
_atom_type_scat_source
C C 0.0181 0.0091 'International Tables Vol C Tables 4.2.6.8 and 6.1.1.4'
H H 0.0000 0.0000 'International Tables Vol C Tables 4.2.6.8 and 6.1.1.4'
Br Br -0.6763 1.2805 'International Tables Vol C Tables 4.2.6.8 and 6.1.1.4'
N N 0.0311 0.0180 'International Tables Vol C Tables 4.2.6.8 and 6.1.1.4'
S S 0.3331 0.5567 'International Tables Vol C Tables 4.2.6.8 and 6.1.1.4'

loop_
_geom_angle_atom_site_label_1
_geom_angle_atom_site_label_2
_geom_angle_atom_site_label_3
_geom_angle
C1 S1 Br1 101.33(17)
C1 S2 C2 90.7(2)
C1 N1 C7 115.3(4)
C1 N1 H1 122.4
C7 N1 H1 122.4
N1 C1 S1 121.9(4)
N1 C1 S2 112.1(4)
S1 C1 S2 125.8(3)
C3 C2 C7 121.0(4)
C3 C2 S2 128.7(4)
C7 C2 S2 110.2(3)
C4 C3 C2 117.1(5)
C4 C3 H3 121.5
C2 C3 H3 121.5
C3 C4 C5 121.8(5)
C3 C4 H4 119.1
C5 C4 H4 119.1
C6 C5 C4 121.2(5)
C6 C5 H5 119.4
C4 C5 H5 119.4
C5 C6 C7 117.2(5)
C5 C6 H6 121.4
C7 C6 H6 121.4
C6 C7 N1 126.7(5)
C6 C7 C2 121.6(5)
N1 C7 C2 111.6(4)

loop_
_geom_bond_atom_site_label_1
_geom_bond_atom_site_label_2
_geom_bond_distance
_geom_bond_publ_flag
Br1 S1 2.2827(13) yes
S1 C1 1.710(5) yes
S2 C1 1.729(5) yes
S2 C2 1.753(5) yes
N1 C1 1.325(6) yes
N1 C7 1.394(6) yes
N1 H1 0.8800 ?
C2 C3 1.391(7) ?
C2 C7 1.400(7) ?
C3 C4 1.378(7) ?
C3 H3 0.9500 ?
C4 C5 1.404(8) ?
C4 H4 0.9500 ?
C5 C6 1.376(8) ?
C5 H5 0.9500 ?
C6 C7 1.388(7) ?
C6 H6 0.9500 ?

loop_
_geom_hbond_atom_site_label_D
_geom_hbond_atom_site_label_H
_geom_hbond_atom_site_label_A
_geom_hbond_distance_DH
_geom_hbond_distance_HA
_geom_hbond_distance_DA
_geom_hbond_angle_DHA
_geom_hbond_site_symmetry_A
_geom_hbond_publ_flag
N1 H1 Br2 0.88 2.41 3.223(4) 154.7 4_553 yes
C3 H3 Br2 0.95 3.05 3.943(5) 157.6 4_443 yes

loop_
_geom_torsion_atom_site_label_1
_geom_torsion_atom_site_label_2
_geom_torsion_atom_site_label_3
_geom_torsion_atom_site_label_4
_geom_torsion
C7 N1 C1 S1 176.2(3)
C7 N1 C1 S2 -0.2(6)
Br1 S1 C1 N1 163.5(4)
Br1 S1 C1 S2 -20.6(3)
C2 S2 C1 N1 0.2(4)
C2 S2 C1 S1 -176.0(3)
C1 S2 C2 C3 -178.6(5)
C1 S2 C2 C7 -0.2(4)
C7 C2 C3 C4 0.0(7)
S2 C2 C3 C4 178.2(4)
C2 C3 C4 C5 0.2(7)
C3 C4 C5 C6 -1.2(8)
C4 C5 C6 C7 1.8(8)
C5 C6 C7 N1 -179.2(5)
C5 C6 C7 C2 -1.6(7)
C1 N1 C7 C6 177.8(5)
C1 N1 C7 C2 0.0(6)
C3 C2 C7 C6 0.8(7)
S2 C2 C7 C6 -177.8(4)
C3 C2 C7 N1 178.7(4)
S2 C2 C7 N1 0.2(5)
